data_4110025
loop_
_publ_author_name
'Corneliu Stanciu'
'Mary E. Jones'
'Phillip E. Fanwick'
'Mahdi M. Abu-Omar'

_publ_contact_author_address
;    Department of Chemistry
     Purdue University
     560 Oval Dr.
     W. Lafayette
     IN 47907-2084
     USA
;
_publ_contact_author_email pfanwick@purdue.edu
_publ_contact_author_fax 1(765)4940239
_publ_contact_author_name 'Phillip E. Fanwick'
_publ_contact_author_phone 1(765)4944572
_publ_section_title
;
 Multi-electron Activation of Dioxygen on Zirconium(IV) to Give an
 Unprecedented Bisperoxo Complex
;
_journal_name_full 'Journal of the American Chemical Society'
_journal_page_first 12400
_journal_page_last 12401
_journal_paper_doi 10.1021/ja075396u
_journal_volume 129
_journal_year 2007
_chemical_formula_moiety 'C52 H72 N4 O4 Zr1,2(C4 H8 O1)'
_chemical_formula_sum 'C60 H88 N4 O6 Zr'
_chemical_formula_weight 1052.61
_chemical_name_systematic ' ?'
_space_group_IT_number 14
_symmetry_cell_setting monoclinic
_symmetry_space_group_name_Hall '-P 2yn'
_symmetry_space_group_name_H-M 'P 1 21/n 1'
_atom_type_scat_source 'International Tables for Crystallography (Vol C)'
_audit_creation_date 9-04-07
_audit_creation_method 'SHELXL and local programs'
_audit_update_record ' ?'
_cell_angle_alpha 90.00
_cell_angle_beta 95.986(4)
_cell_angle_gamma 90.00
_cell_formula_units_Z 4
_cell_length_a 11.6553(2)
_cell_length_b 22.8450(5)
_cell_length_c 21.8219(6)
_cell_measurement_reflns_used 44309
_cell_measurement_temperature 150
_cell_measurement_theta_max 26
_cell_measurement_theta_min 2
_cell_volume 5778.7(2)
_computing_cell_refinement 'DENZO/SCALEPACK (Otwinowski & Minor, 1996)'
_computing_data_collection 'Collect (Nonius, 1998)'
_computing_data_reduction 'DENZO/SCALEPACK (Otwinowski & Minor, 1996)'
_computing_molecular_graphics
;
    ORTEP (Johnson, 1976)
    PLATON (Spek, 1997)
;
_computing_publication_material 'SHELX97(Sheldrick, 1997) and local programs'
_computing_structure_refinement 'SHELX97 (Sheldrick, 1997)'
_computing_structure_solution
;
 direct methods (SIR2004, Burla et al., 2005)
;
_diffrn_ambient_temperature 150
_diffrn_measured_fraction_theta_max 0.8935
_diffrn_measurement_device_type Nonius_KappaCCD
_diffrn_measurement_method \w
_diffrn_radiation_monochromator 'graphite 002'
_diffrn_radiation_type MO-K\a
_diffrn_radiation_wavelength 0.71073
_diffrn_reflns_av_R_equivalents 0.113
_diffrn_reflns_limit_h_max 14
_diffrn_reflns_limit_h_min 0
_diffrn_reflns_limit_k_max 28
_diffrn_reflns_limit_k_min 0
_diffrn_reflns_limit_l_max 26
_diffrn_reflns_limit_l_min -26
_diffrn_reflns_number 44309
_diffrn_reflns_theta_max 26.02
_diffrn_reflns_theta_min 2.08
_exptl_absorpt_coefficient_mu 0.235
_exptl_absorpt_correction_T_max 0.9853
_exptl_absorpt_correction_T_min 0.9087
_exptl_absorpt_correction_type multi-scan
_exptl_absorpt_process_details 'SCALEPACK (Otwinowski & Minor, 1997)'
_exptl_crystal_colour_modifier brownish
_exptl_crystal_colour_primary orange
_exptl_crystal_density_diffrn 1.210
_exptl_crystal_description needle
_exptl_crystal_F_000 2256
_exptl_crystal_size_max 0.35
_exptl_crystal_size_mid 0.20
_exptl_crystal_size_min 0.06
_refine_diff_density_max 0.46
_refine_diff_density_min -0.80
_refine_ls_extinction_method none
_refine_ls_goodness_of_fit_ref 1.155
_refine_ls_hydrogen_treatment constr
_refine_ls_matrix_type full
_refine_ls_number_parameters 656
_refine_ls_number_reflns 10129
_refine_ls_number_restraints 0
_refine_ls_R_factor_all 0.120
_refine_ls_R_factor_gt 0.086
_refine_ls_shift/su_max 0.001
_refine_ls_structure_factor_coef Fsqd
_refine_ls_weighting_details '1/[\s^2^(Fo^2^)+(0.0278P)^2^+17.0097P] where P=(Fo^2^+2Fc^2^)/3 '
_refine_ls_weighting_scheme calc
_refine_ls_wR_factor_gt 0.143
_refine_ls_wR_factor_ref 0.156
_reflns_number_gt 7816
_reflns_number_total 10129
_reflns_threshold_expression >2.0\s(I)
_cod_data_source_file ja075396usi20070719_050227.cif
_cod_data_source_block CS8
_cod_original_formula_sum 'C60 H88 N4 O6 Zr1'
_cod_database_code 4110025

loop_
_symmetry_equiv_pos_as_xyz
'x, y, z'
'-x+1/2, y+1/2, -z+1/2'
'-x, -y, -z'
'x-1/2, -y-1/2, z-1/2'

loop_
_atom_site_label
_atom_site_fract_x
_atom_site_fract_y
_atom_site_fract_z
_atom_site_U_iso_or_equiv
_atom_site_adp_type
_atom_site_occupancy
_atom_site_symmetry_multiplicity
_atom_site_calc_flag
_atom_site_refinement_flags
Zr 0.88186(4) 0.23785(2) 0.65323(2) 0.02141(13) Uani 1 1 d .
O(11) 0.8521(3) 0.16205(15) 0.69720(15) 0.0309(8) Uani 1 1 d .
O(12) 0.7676(3) 0.20923(15) 0.71110(15) 0.0303(8) Uani 1 1 d .
O(21) 0.9838(3) 0.30495(14) 0.62966(14) 0.0278(8) Uani 1 1 d .
O(22) 0.9222(3) 0.27572(14) 0.57388(14) 0.0290(8) Uani 1 1 d .
O(911) 0.4447(6) 0.4047(3) 0.5599(4) 0.123(2) Uani 1 1 d .
O(921) 0.3585(5) 0.1556(3) 0.7898(2) 0.0845(17) Uani 1 1 d .
N(11) 0.7237(3) 0.20410(16) 0.57874(16) 0.0198(8) Uani 1 1 d .
N(14) 0.7302(3) 0.31138(17) 0.63741(18) 0.0247(9) Uani 1 1 d .
N(21) 1.0133(3) 0.25083(15) 0.74670(16) 0.0209(9) Uani 1 1 d .
N(24) 1.0628(3) 0.18618(16) 0.64701(17) 0.0216(9) Uani 1 1 d .
C(12) 0.6399(4) 0.2389(2) 0.5708(2) 0.0285(11) Uani 1 1 d .
C(13) 0.6447(4) 0.2970(2) 0.5995(2) 0.0280(11) Uani 1 1 d .
C(22) 1.1082(4) 0.2241(2) 0.7481(2) 0.0265(11) Uani 1 1 d .
C(23) 1.1380(4) 0.1920(2) 0.6931(2) 0.0263(11) Uani 1 1 d .
C(111) 0.7064(4) 0.1478(2) 0.5476(2) 0.0223(10) Uani 1 1 d .
C(112) 0.7572(4) 0.1393(2) 0.4927(2) 0.0257(11) Uani 1 1 d .
C(113) 0.7353(4) 0.0860(2) 0.4625(2) 0.0316(12) Uani 1 1 d .
C(114) 0.6661(4) 0.0439(2) 0.4857(2) 0.0345(13) Uani 1 1 d .
C(115) 0.6178(4) 0.0532(2) 0.5397(2) 0.0324(12) Uani 1 1 d .
C(116) 0.6367(4) 0.1054(2) 0.5724(2) 0.0272(11) Uani 1 1 d .
C(121) 0.9177(5) 0.1621(3) 0.4262(2) 0.0428(15) Uani 1 1 d .
C(122) 0.8293(4) 0.1862(2) 0.4666(2) 0.0297(12) Uani 1 1 d .
C(123) 0.7537(5) 0.2315(2) 0.4298(2) 0.0388(13) Uani 1 1 d .
C(124) 0.9292(5) 0.4385(3) 0.5600(3) 0.0558(17) Uani 1 1 d .
C(125) 0.8181(5) 0.4054(2) 0.5658(2) 0.0378(13) Uani 1 1 d .
C(126) 0.7286(6) 0.4193(3) 0.5114(3) 0.0618(19) Uani 1 1 d .
C(141) 0.7279(4) 0.3709(2) 0.6609(2) 0.0264(11) Uani 1 1 d .
C(142) 0.7688(4) 0.4165(2) 0.6264(2) 0.0328(12) Uani 1 1 d .
C(143) 0.7591(5) 0.4735(3) 0.6488(3) 0.0443(15) Uani 1 1 d .
C(144) 0.7124(5) 0.4838(3) 0.7033(3) 0.0503(16) Uani 1 1 d .
C(145) 0.6750(5) 0.4382(3) 0.7373(3) 0.0449(15) Uani 1 1 d .
C(146) 0.6817(4) 0.3802(2) 0.7173(2) 0.0330(12) Uani 1 1 d .
C(161) 0.6368(5) 0.0694(3) 0.6807(3) 0.0516(17) Uani 1 1 d .
C(162) 0.5862(4) 0.1133(2) 0.6333(2) 0.0335(12) Uani 1 1 d .
C(163) 0.4540(5) 0.1094(3) 0.6254(3) 0.0513(16) Uani 1 1 d .
C(164) 0.6654(5) 0.3348(3) 0.8216(2) 0.0500(16) Uani 1 1 d .
C(165) 0.6329(5) 0.3304(3) 0.7524(2) 0.0379(13) Uani 1 1 d .
C(166) 0.5027(5) 0.3272(3) 0.7380(3) 0.0604(19) Uani 1 1 d .
C(211) 0.9916(4) 0.2801(2) 0.8039(2) 0.0228(11) Uani 1 1 d .
C(212) 0.9526(4) 0.2464(2) 0.8511(2) 0.0278(12) Uani 1 1 d .
C(213) 0.9366(4) 0.2759(2) 0.9060(2) 0.0344(13) Uani 1 1 d .
C(214) 0.9580(4) 0.3344(3) 0.9128(2) 0.0377(14) Uani 1 1 d .
C(215) 0.9945(4) 0.3669(2) 0.8647(2) 0.0342(13) Uani 1 1 d .
C(216) 1.0125(4) 0.3402(2) 0.8091(2) 0.0276(11) Uani 1 1 d .
C(221) 0.8066(5) 0.1654(3) 0.8563(3) 0.0455(15) Uani 1 1 d .
C(222) 0.9297(5) 0.1810(2) 0.8451(2) 0.0366(13) Uani 1 1 d .
C(223) 1.0162(5) 0.1463(3) 0.8876(3) 0.0594(18) Uani 1 1 d .
C(224) 1.1435(5) 0.2821(3) 0.4989(3) 0.0423(14) Uani 1 1 d .
C(225) 1.1852(4) 0.2501(2) 0.5587(2) 0.0298(12) Uani 1 1 d .
C(226) 1.3140(4) 0.2614(3) 0.5777(3) 0.0451(14) Uani 1 1 d .
C(241) 1.1018(4) 0.1542(2) 0.5951(2) 0.0228(11) Uani 1 1 d .
C(242) 1.1617(4) 0.1852(2) 0.5528(2) 0.0259(11) Uani 1 1 d .
C(243) 1.2009(4) 0.1523(2) 0.5051(2) 0.0306(12) Uani 1 1 d .
C(244) 1.1823(4) 0.0936(2) 0.4996(2) 0.0328(13) Uani 1 1 d .
C(245) 1.1209(4) 0.0647(2) 0.5412(2) 0.0338(13) Uani 1 1 d .
C(246) 1.0783(4) 0.0943(2) 0.5899(2) 0.0263(11) Uani 1 1 d .
C(261) 1.0204(5) 0.4377(2) 0.7531(3) 0.0487(16) Uani 1 1 d .
C(262) 1.0598(4) 0.3744(2) 0.7570(2) 0.0338(12) Uani 1 1 d .
C(263) 1.1911(5) 0.3719(3) 0.7629(3) 0.0487(16) Uani 1 1 d .
C(264) 0.9265(5) 0.0187(2) 0.6076(3) 0.0418(14) Uani 1 1 d .
C(265) 1.0132(5) 0.0623(2) 0.6367(2) 0.0333(12) Uani 1 1 d .
C(266) 1.0968(6) 0.0323(3) 0.6850(3) 0.068(2) Uani 1 1 d .
C(912) 0.4544(8) 0.4537(4) 0.5983(5) 0.101(3) Uani 1 1 d .
C(913) 0.3425(8) 0.4672(4) 0.6190(4) 0.095(3) Uani 1 1 d .
C(914) 0.2587(7) 0.4348(4) 0.5696(5) 0.093(3) Uani 1 1 d .
C(915) 0.3425(8) 0.4157(4) 0.5231(4) 0.091(3) Uani 1 1 d .
C(922) 0.3334(7) 0.0999(4) 0.8125(4) 0.092(3) Uani 1 1 d .
C(923) 0.4231(9) 0.0844(5) 0.8581(5) 0.120(4) Uani 1 1 d .
C(924) 0.5033(9) 0.1246(5) 0.8619(5) 0.152(6) Uani 1 1 d .
C(925) 0.4718(7) 0.1705(4) 0.8162(4) 0.084(2) Uani 1 1 d .
H(12) 0.5722 0.2274 0.5456 0.034 Uiso 1 1 calc R
H(13) 0.5836 0.3240 0.5898 0.034 Uiso 1 1 calc R
H(22) 1.1606 0.2247 0.7845 0.032 Uiso 1 1 calc R
H(23) 1.2129 0.1758 0.6923 0.032 Uiso 1 1 calc R
H(113) 0.7684 0.0784 0.4253 0.038 Uiso 1 1 calc R
H(114) 0.6517 0.0082 0.4640 0.041 Uiso 1 1 calc R
H(115) 0.5710 0.0237 0.5551 0.039 Uiso 1 1 calc R
H(122) 0.8727 0.2070 0.5021 0.036 Uiso 1 1 calc R
H(125) 0.8360 0.3627 0.5639 0.045 Uiso 1 1 calc R
H(12A) 0.8779 0.1480 0.3872 0.064 Uiso 1 1 calc R
H(12B) 0.9598 0.1296 0.4475 0.064 Uiso 1 1 calc R
H(12C) 0.9721 0.1931 0.4179 0.064 Uiso 1 1 calc R
H(12D) 0.7084 0.2122 0.3952 0.058 Uiso 1 1 calc R
H(12E) 0.8028 0.2616 0.4140 0.058 Uiso 1 1 calc R
H(12F) 0.7015 0.2498 0.4566 0.058 Uiso 1 1 calc R
H(12G) 0.9143 0.4807 0.5610 0.084 Uiso 1 1 calc R
H(12H) 0.9586 0.4282 0.5209 0.084 Uiso 1 1 calc R
H(12I) 0.9864 0.4279 0.5943 0.084 Uiso 1 1 calc R
H(12J) 0.6602 0.3949 0.5138 0.093 Uiso 1 1 calc R
H(12K) 0.7615 0.4112 0.4727 0.093 Uiso 1 1 calc R
H(12L) 0.7069 0.4607 0.5128 0.093 Uiso 1 1 calc R
H(143) 0.7849 0.5055 0.6261 0.053 Uiso 1 1 calc R
H(144) 0.7060 0.5228 0.7176 0.060 Uiso 1 1 calc R
H(145) 0.6441 0.4462 0.7750 0.054 Uiso 1 1 calc R
H(162) 0.6077 0.1533 0.6491 0.040 Uiso 1 1 calc R
H(165) 0.6661 0.2931 0.7380 0.045 Uiso 1 1 calc R
H(16A) 0.6199 0.0296 0.6656 0.077 Uiso 1 1 calc R
H(16B) 0.6026 0.0753 0.7194 0.077 Uiso 1 1 calc R
H(16C) 0.7205 0.0749 0.6878 0.077 Uiso 1 1 calc R
H(16D) 0.4305 0.0692 0.6145 0.077 Uiso 1 1 calc R
H(16E) 0.4232 0.1361 0.5926 0.077 Uiso 1 1 calc R
H(16F) 0.4240 0.1204 0.6641 0.077 Uiso 1 1 calc R
H(16G) 0.7494 0.3378 0.8301 0.075 Uiso 1 1 calc R
H(16H) 0.6384 0.2998 0.8417 0.075 Uiso 1 1 calc R
H(16I) 0.6293 0.3696 0.8375 0.075 Uiso 1 1 calc R
H(16J) 0.4678 0.3633 0.7518 0.091 Uiso 1 1 calc R
H(16K) 0.4731 0.2936 0.7595 0.091 Uiso 1 1 calc R
H(16L) 0.4833 0.3226 0.6935 0.091 Uiso 1 1 calc R
H(213) 0.9101 0.2546 0.9392 0.041 Uiso 1 1 calc R
H(214) 0.9479 0.3530 0.9508 0.045 Uiso 1 1 calc R
H(215) 1.0074 0.4077 0.8697 0.041 Uiso 1 1 calc R
H(222) 0.9402 0.1695 0.8018 0.044 Uiso 1 1 calc R
H(225) 1.1409 0.2657 0.5920 0.036 Uiso 1 1 calc R
H(22A) 0.7928 0.1772 0.8981 0.068 Uiso 1 1 calc R
H(22B) 0.7953 0.1230 0.8517 0.068 Uiso 1 1 calc R
H(22C) 0.7524 0.1859 0.8264 0.068 Uiso 1 1 calc R
H(22D) 1.0945 0.1551 0.8778 0.089 Uiso 1 1 calc R
H(22E) 1.0009 0.1044 0.8820 0.089 Uiso 1 1 calc R
H(22F) 1.0088 0.1571 0.9305 0.089 Uiso 1 1 calc R
H(22G) 1.1871 0.2683 0.4657 0.063 Uiso 1 1 calc R
H(22H) 1.1554 0.3243 0.5046 0.063 Uiso 1 1 calc R
H(22I) 1.0612 0.2742 0.4881 0.063 Uiso 1 1 calc R
H(22J) 1.3369 0.2423 0.6173 0.068 Uiso 1 1 calc R
H(22K) 1.3276 0.3036 0.5817 0.068 Uiso 1 1 calc R
H(22L) 1.3595 0.2454 0.5463 0.068 Uiso 1 1 calc R
H(243) 1.2418 0.1716 0.4755 0.037 Uiso 1 1 calc R
H(244) 1.2116 0.0725 0.4671 0.039 Uiso 1 1 calc R
H(245) 1.1073 0.0238 0.5365 0.041 Uiso 1 1 calc R
H(262) 1.0308 0.3549 0.7173 0.041 Uiso 1 1 calc R
H(265) 0.9697 0.0923 0.6584 0.040 Uiso 1 1 calc R
H(26A) 1.0544 0.4590 0.7896 0.073 Uiso 1 1 calc R
H(26B) 0.9361 0.4392 0.7513 0.073 Uiso 1 1 calc R
H(26C) 1.0452 0.4557 0.7160 0.073 Uiso 1 1 calc R
H(26D) 1.2194 0.3926 0.7281 0.073 Uiso 1 1 calc R
H(26E) 1.2163 0.3310 0.7628 0.073 Uiso 1 1 calc R
H(26F) 1.2221 0.3906 0.8015 0.073 Uiso 1 1 calc R
H(26G) 0.8782 0.0375 0.5738 0.063 Uiso 1 1 calc R
H(26H) 0.8777 0.0048 0.6386 0.063 Uiso 1 1 calc R
H(26I) 0.9672 -0.0146 0.5916 0.063 Uiso 1 1 calc R
H(26J) 1.1516 0.0611 0.7041 0.101 Uiso 1 1 calc R
H(26K) 1.1390 0.0016 0.6653 0.101 Uiso 1 1 calc R
H(26L) 1.0538 0.0147 0.7166 0.101 Uiso 1 1 calc R
H(91A) 0.4821 0.4876 0.5757 0.121 Uiso 1 1 calc R
H(91B) 0.5112 0.4459 0.6344 0.121 Uiso 1 1 calc R
H(91C) 0.3278 0.5099 0.6186 0.113 Uiso 1 1 calc R
H(91D) 0.3362 0.4517 0.6608 0.113 Uiso 1 1 calc R
H(91E) 0.2218 0.4007 0.5875 0.111 Uiso 1 1 calc R
H(91F) 0.1983 0.4614 0.5504 0.111 Uiso 1 1 calc R
H(91G) 0.3143 0.3800 0.5006 0.109 Uiso 1 1 calc R
H(91H) 0.3528 0.4472 0.4930 0.109 Uiso 1 1 calc R
H(92A) 0.3279 0.0708 0.7786 0.110 Uiso 1 1 calc R
H(92B) 0.2587 0.1007 0.8303 0.110 Uiso 1 1 calc R
H(92C) 0.3919 0.0802 0.8983 0.144 Uiso 1 1 calc R
H(92D) 0.4565 0.0463 0.8475 0.144 Uiso 1 1 calc R
H(92E) 0.5781 0.1070 0.8543 0.182 Uiso 1 1 calc R
H(92F) 0.5117 0.1418 0.9038 0.182 Uiso 1 1 calc R
H(92G) 0.4722 0.2095 0.8361 0.101 Uiso 1 1 calc R
H(92H) 0.5262 0.1711 0.7843 0.101 Uiso 1 1 calc R

loop_
_atom_site_aniso_label
_atom_site_aniso_U_11
_atom_site_aniso_U_22
_atom_site_aniso_U_33
_atom_site_aniso_U_12
_atom_site_aniso_U_13
_atom_site_aniso_U_23
Zr 0.0222(2) 0.0239(2) 0.0180(2) 0.0023(2) 0.00153(16) -0.0025(2)
O(11) 0.0281(19) 0.033(2) 0.031(2) 0.0021(15) 0.0007(15) 0.0020(16)
O(12) 0.0254(18) 0.037(2) 0.0295(19) 0.0070(15) 0.0060(15) -0.0008(16)
O(21) 0.0299(18) 0.031(2) 0.0217(18) -0.0034(15) -0.0012(14) -0.0070(15)
O(22) 0.0296(18) 0.033(2) 0.0236(18) -0.0024(15) -0.0018(14) -0.0052(15)
O(911) 0.094(5) 0.099(5) 0.170(7) 0.015(4) -0.019(5) -0.025(5)
O(921) 0.075(4) 0.093(4) 0.081(4) 0.022(3) -0.015(3) 0.024(3)
N(11) 0.028(2) 0.018(2) 0.0133(19) 0.0014(17) 0.0026(16) -0.0001(16)
N(14) 0.027(2) 0.024(2) 0.024(2) 0.0040(17) 0.0062(18) 0.0016(18)
N(21) 0.028(2) 0.015(2) 0.020(2) -0.0026(16) 0.0023(16) -0.0053(15)
N(24) 0.025(2) 0.020(2) 0.020(2) 0.0039(16) 0.0076(17) -0.0005(17)
C(12) 0.024(2) 0.037(3) 0.024(3) 0.001(2) -0.004(2) -0.006(2)
C(13) 0.029(3) 0.028(3) 0.026(3) 0.004(2) 0.001(2) 0.001(2)
C(22) 0.029(3) 0.027(3) 0.023(3) 0.003(2) -0.001(2) -0.001(2)
C(23) 0.028(3) 0.026(3) 0.026(3) 0.004(2) 0.008(2) -0.002(2)
C(111) 0.027(3) 0.018(3) 0.021(3) 0.0044(19) -0.003(2) -0.002(2)
C(112) 0.026(3) 0.026(3) 0.024(3) 0.007(2) -0.005(2) -0.004(2)
C(113) 0.035(3) 0.033(3) 0.026(3) 0.011(2) -0.002(2) -0.011(2)
C(114) 0.040(3) 0.024(3) 0.036(3) 0.007(2) -0.011(3) -0.009(2)
C(115) 0.036(3) 0.018(3) 0.041(3) -0.002(2) -0.008(2) 0.003(2)
C(116) 0.028(3) 0.025(3) 0.028(3) 0.002(2) -0.003(2) 0.001(2)
C(121) 0.037(3) 0.059(4) 0.033(3) 0.006(3) 0.004(3) -0.013(3)
C(122) 0.026(3) 0.041(3) 0.021(3) -0.002(2) -0.002(2) -0.005(2)
C(123) 0.041(3) 0.045(4) 0.032(3) 0.004(3) 0.012(2) 0.010(3)
C(124) 0.053(4) 0.059(5) 0.056(4) -0.015(3) 0.004(3) 0.009(3)
C(125) 0.048(3) 0.031(3) 0.034(3) -0.002(3) 0.002(3) 0.006(2)
C(126) 0.062(4) 0.078(5) 0.042(4) -0.007(4) -0.009(3) 0.009(4)
C(141) 0.027(3) 0.020(3) 0.031(3) 0.002(2) -0.003(2) -0.007(2)
C(142) 0.034(3) 0.026(3) 0.036(3) 0.003(2) -0.007(2) -0.003(2)
C(143) 0.047(4) 0.031(3) 0.052(4) -0.003(3) -0.008(3) 0.001(3)
C(144) 0.057(4) 0.031(4) 0.059(4) 0.009(3) -0.012(3) -0.021(3)
C(145) 0.048(4) 0.043(4) 0.042(4) 0.010(3) 0.000(3) -0.020(3)
C(146) 0.031(3) 0.033(3) 0.035(3) 0.006(2) 0.000(2) -0.007(2)
C(161) 0.048(4) 0.064(5) 0.043(4) -0.005(3) 0.006(3) 0.018(3)
C(162) 0.043(3) 0.027(3) 0.031(3) -0.006(2) 0.003(2) 0.004(2)
C(163) 0.042(4) 0.064(5) 0.048(4) 0.006(3) 0.003(3) -0.003(3)
C(164) 0.040(3) 0.077(5) 0.033(3) 0.007(3) 0.006(3) 0.001(3)
C(165) 0.039(3) 0.042(4) 0.034(3) 0.009(3) 0.009(2) -0.005(3)
C(166) 0.051(4) 0.079(5) 0.050(4) -0.014(4) -0.001(3) 0.006(4)
C(211) 0.017(2) 0.032(3) 0.019(2) 0.0024(19) 0.0011(19) -0.010(2)
C(212) 0.026(2) 0.036(3) 0.021(2) 0.004(2) 0.000(2) -0.005(2)
C(213) 0.027(3) 0.050(4) 0.027(3) 0.001(2) 0.005(2) -0.003(3)
C(214) 0.028(3) 0.064(4) 0.021(3) 0.006(3) 0.000(2) -0.019(3)
C(215) 0.025(3) 0.042(4) 0.034(3) 0.002(2) -0.003(2) -0.018(3)
C(216) 0.021(2) 0.035(3) 0.026(3) 0.004(2) 0.000(2) -0.007(2)
C(221) 0.047(4) 0.047(4) 0.044(4) -0.009(3) 0.012(3) 0.002(3)
C(222) 0.045(3) 0.040(4) 0.026(3) -0.001(3) 0.010(2) 0.001(2)
C(223) 0.052(4) 0.057(5) 0.066(5) 0.005(3) -0.008(3) 0.015(4)
C(224) 0.041(3) 0.046(4) 0.042(3) -0.003(3) 0.011(3) 0.010(3)
C(225) 0.030(3) 0.030(3) 0.031(3) 0.001(2) 0.010(2) 0.002(2)
C(226) 0.037(3) 0.053(4) 0.044(3) -0.012(3) 0.001(3) -0.003(3)
C(241) 0.021(2) 0.031(3) 0.016(2) 0.007(2) 0.0011(19) -0.005(2)
C(242) 0.021(2) 0.034(3) 0.023(3) 0.006(2) 0.003(2) -0.005(2)
C(243) 0.025(3) 0.046(4) 0.022(3) 0.003(2) 0.005(2) -0.002(2)
C(244) 0.032(3) 0.044(4) 0.023(3) 0.010(2) 0.005(2) -0.014(2)
C(245) 0.043(3) 0.028(3) 0.030(3) 0.011(2) 0.003(2) -0.009(2)
C(246) 0.032(3) 0.025(3) 0.022(3) 0.005(2) 0.001(2) 0.000(2)
C(261) 0.054(4) 0.036(4) 0.052(4) 0.000(3) -0.009(3) -0.001(3)
C(262) 0.041(3) 0.030(3) 0.030(3) -0.001(2) -0.001(2) -0.006(2)
C(263) 0.048(4) 0.047(4) 0.053(4) -0.005(3) 0.013(3) 0.015(3)
C(264) 0.047(3) 0.040(4) 0.037(3) -0.004(3) 0.000(3) 0.010(3)
C(265) 0.058(4) 0.023(3) 0.020(3) 0.003(2) 0.007(2) 0.004(2)
C(266) 0.080(5) 0.076(5) 0.042(4) -0.022(4) -0.018(4) 0.020(4)
C(912) 0.085(6) 0.072(6) 0.139(9) 0.014(5) -0.021(6) -0.041(6)
C(913) 0.115(8) 0.096(7) 0.075(6) 0.010(6) 0.021(6) 0.008(5)
C(914) 0.054(5) 0.082(6) 0.143(9) -0.005(4) 0.017(5) -0.001(6)
C(915) 0.100(7) 0.076(6) 0.095(7) 0.007(5) 0.006(6) 0.003(5)
C(922) 0.071(5) 0.101(7) 0.097(7) -0.022(5) -0.019(5) 0.024(6)
C(923) 0.123(8) 0.098(8) 0.129(9) -0.026(7) -0.040(7) 0.045(7)
C(924) 0.107(8) 0.155(11) 0.172(11) -0.072(8) -0.087(8) 0.103(9)
C(925) 0.090(6) 0.070(6) 0.090(6) -0.018(5) -0.001(5) 0.006(5)

loop_
_atom_type_symbol
_atom_type_radius_bond
Zr 1.45
O 0.73
N 0.75
C 0.77
H 0.32

loop_
_geom_angle_atom_site_label_1
_geom_angle_atom_site_label_2
_geom_angle_atom_site_label_3
_geom_angle
O11 Zr O22 146.35(13)
O11 Zr O12 43.68(13)
O22 Zr O12 152.72(13)
O11 Zr O21 153.51(13)
O22 Zr O21 43.34(12)
O12 Zr O21 146.54(13)
O11 Zr N24 78.71(13)
O22 Zr N24 83.11(13)
O12 Zr N24 120.37(13)
O21 Zr N24 79.57(13)
O11 Zr N14 119.89(13)
O22 Zr N14 79.34(13)
O12 Zr N14 78.32(13)
O21 Zr N14 83.07(13)
N24 Zr N14 161.22(13)
O11 Zr N21 80.31(13)
O22 Zr N21 118.65(12)
O12 Zr N21 85.10(13)
O21 Zr N21 77.73(12)
N24 Zr N21 68.47(12)
N14 Zr N21 114.70(13)
O11 Zr N11 83.75(13)
O22 Zr N11 78.12(12)
O12 Zr N11 79.34(13)
O21 Zr N11 119.16(12)
N24 Zr N11 114.01(12)
N14 Zr N11 68.82(13)
N21 Zr N11 163.03(12)
O12 O11 Zr 68.48(18)
O11 O12 Zr 67.84(17)
O22 O21 Zr 68.19(17)
O21 O22 Zr 68.47(17)
C915 O911 C912 102.4(7)
C922 O921 C925 107.1(6)
C12 N11 C111 115.2(4)
C12 N11 Zr 114.4(3)
C111 N11 Zr 130.0(3)
C13 N14 C141 115.4(4)
C13 N14 Zr 115.0(3)
C141 N14 Zr 129.4(3)
C22 N21 C211 115.5(4)
C22 N21 Zr 115.7(3)
C211 N21 Zr 128.4(3)
C23 N24 C241 114.9(4)
C23 N24 Zr 115.8(3)
C241 N24 Zr 128.9(3)
N11 C12 C13 121.3(4)
N11 C12 H12 119.40
C13 C12 H12 119.40
N14 C13 C12 120.3(4)
N14 C13 H13 119.80
C12 C13 H13 119.80
N21 C22 C23 120.1(4)
N21 C22 H22 120.00
C23 C22 H22 120.00
N24 C23 C22 119.6(4)
N24 C23 H23 120.20
C22 C23 H23 120.20
C112 C111 C116 123.0(4)
C112 C111 N11 118.0(4)
C116 C111 N11 119.0(4)
C113 C112 C111 116.8(5)
C113 C112 C122 121.5(4)
C111 C112 C122 121.7(4)
C114 C113 C112 121.2(5)
C114 C113 H113 119.40
C112 C113 H113 119.40
C115 C114 C113 120.8(5)
C115 C114 H114 119.60
C113 C114 H114 119.60
C114 C115 C116 120.8(5)
C114 C115 H115 119.60
C116 C115 H115 119.60
C115 C116 C111 117.3(4)
C115 C116 C162 119.4(4)
C111 C116 C162 123.2(4)
C122 C121 H12A 109.50
C122 C121 H12B 109.50
H12A C121 H12B 109.50
C122 C121 H12C 109.50
H12A C121 H12C 109.50
H12B C121 H12C 109.50
C112 C122 C121 113.3(4)
C112 C122 C123 111.5(4)
C121 C122 C123 109.1(4)
C112 C122 H122 107.60
C121 C122 H122 107.60
C123 C122 H122 107.60
C122 C123 H12D 109.50
C122 C123 H12E 109.50
H12D C123 H12E 109.50
C122 C123 H12F 109.50
H12D C123 H12F 109.50
H12E C123 H12F 109.50
C125 C124 H12G 109.50
C125 C124 H12H 109.50
H12G C124 H12H 109.50
C125 C124 H12I 109.50
H12G C124 H12I 109.50
H12H C124 H12I 109.50
C124 C125 C142 113.2(5)
C124 C125 C126 110.6(5)
C142 C125 C126 110.7(5)
C124 C125 H125 107.40
C142 C125 H125 107.40
C126 C125 H125 107.40
C125 C126 H12J 109.50
C125 C126 H12K 109.50
H12J C126 H12K 109.50
C125 C126 H12L 109.50
H12J C126 H12L 109.50
H12K C126 H12L 109.50
C142 C141 C146 122.6(5)
C142 C141 N14 119.1(4)
C146 C141 N14 118.2(4)
C141 C142 C143 117.5(5)
C141 C142 C125 121.8(5)
C143 C142 C125 120.7(5)
C144 C143 C142 120.9(6)
C144 C143 H143 119.60
C142 C143 H143 119.60
C145 C144 C143 120.8(5)
C145 C144 H144 119.60
C143 C144 H144 119.60
C144 C145 C146 121.1(6)
C144 C145 H145 119.40
C146 C145 H145 119.40
C145 C146 C141 117.1(5)
C145 C146 C165 121.1(5)
C141 C146 C165 121.7(5)
C162 C161 H16A 109.50
C162 C161 H16B 109.50
H16A C161 H16B 109.50
C162 C161 H16C 109.50
H16A C161 H16C 109.50
H16B C161 H16C 109.50
C161 C162 C116 111.2(4)
C161 C162 C163 110.7(5)
C116 C162 C163 111.8(4)
C161 C162 H162 107.70
C116 C162 H162 107.70
C163 C162 H162 107.70
C162 C163 H16D 109.50
C162 C163 H16E 109.50
H16D C163 H16E 109.50
C162 C163 H16F 109.50
H16D C163 H16F 109.50
H16E C163 H16F 109.50
C165 C164 H16G 109.50
C165 C164 H16H 109.50
H16G C164 H16H 109.50
C165 C164 H16I 109.50
H16G C164 H16I 109.50
H16H C164 H16I 109.50
C146 C165 C166 110.6(5)
C146 C165 C164 112.7(5)
C166 C165 C164 110.4(5)
C146 C165 H165 107.70
C166 C165 H165 107.70
C164 C165 H165 107.70
C165 C166 H16J 109.50
C165 C166 H16K 109.50
H16J C166 H16K 109.50
C165 C166 H16L 109.50
H16J C166 H16L 109.50
H16K C166 H16L 109.50
C212 C211 C216 123.2(4)
C212 C211 N21 118.5(4)
C216 C211 N21 118.3(4)
C211 C212 C213 116.6(5)
C211 C212 C222 123.0(4)
C213 C212 C222 120.4(5)
C214 C213 C212 121.6(5)
C214 C213 H213 119.20
C212 C213 H213 119.20
C213 C214 C215 120.5(5)
C213 C214 H214 119.70
C215 C214 H214 119.70
C214 C215 C216 120.7(5)
C214 C215 H215 119.70
C216 C215 H215 119.70
C215 C216 C211 117.4(5)
C215 C216 C262 121.5(5)
C211 C216 C262 121.0(4)
C222 C221 H22A 109.50
C222 C221 H22B 109.50
H22A C221 H22B 109.50
C222 C221 H22C 109.50
H22A C221 H22C 109.50
H22B C221 H22C 109.50
C223 C222 C212 111.2(5)
C223 C222 C221 110.8(5)
C212 C222 C221 112.1(4)
C223 C222 H222 107.50
C212 C222 H222 107.50
C221 C222 H222 107.50
C222 C223 H22D 109.50
C222 C223 H22E 109.50
H22D C223 H22E 109.50
C222 C223 H22F 109.50
H22D C223 H22F 109.50
H22E C223 H22F 109.50
C225 C224 H22G 109.50
C225 C224 H22H 109.50
H22G C224 H22H 109.50
C225 C224 H22I 109.50
H22G C224 H22I 109.50
H22H C224 H22I 109.50
C242 C225 C224 111.0(4)
C242 C225 C226 110.5(4)
C224 C225 C226 111.4(4)
C242 C225 H225 107.90
C224 C225 H225 107.90
C226 C225 H225 107.90
C225 C226 H22J 109.50
C225 C226 H22K 109.50
H22J C226 H22K 109.50
C225 C226 H22L 109.50
H22J C226 H22L 109.50
H22K C226 H22L 109.50
C246 C241 C242 123.1(4)
C246 C241 N24 118.7(4)
C242 C241 N24 118.3(4)
C243 C242 C241 116.2(5)
C243 C242 C225 121.3(4)
C241 C242 C225 122.5(4)
C244 C243 C242 122.2(5)
C244 C243 H243 118.90
C242 C243 H243 118.90
C243 C244 C245 120.1(4)
C243 C244 H244 120.00
C245 C244 H244 120.00
C244 C245 C246 121.3(5)
C244 C245 H245 119.40
C246 C245 H245 119.40
C245 C246 C241 117.1(4)
C245 C246 C265 121.3(5)
C241 C246 C265 121.5(4)
C262 C261 H26A 109.50
C262 C261 H26B 109.50
H26A C261 H26B 109.50
C262 C261 H26C 109.50
H26A C261 H26C 109.50
H26B C261 H26C 109.50
C261 C262 C263 109.6(5)
C261 C262 C216 113.4(4)
C263 C262 C216 110.8(4)
C261 C262 H262 107.60
C263 C262 H262 107.60
C216 C262 H262 107.60
C262 C263 H26D 109.50
C262 C263 H26E 109.50
H26D C263 H26E 109.50
C262 C263 H26F 109.50
H26D C263 H26F 109.50
H26E C263 H26F 109.50
C265 C264 H26G 109.50
C265 C264 H26H 109.50
H26G C264 H26H 109.50
C265 C264 H26I 109.50
H26G C264 H26I 109.50
H26H C264 H26I 109.50
C264 C265 C266 110.2(5)
C264 C265 C246 113.2(4)
C266 C265 C246 110.7(5)
C264 C265 H265 107.50
C266 C265 H265 107.50
C246 C265 H265 107.50
C265 C266 H26J 109.50
C265 C266 H26K 109.50
H26J C266 H26K 109.50
C265 C266 H26L 109.50
H26J C266 H26L 109.50
H26K C266 H26L 109.50
O911 C912 C913 109.6(8)
O911 C912 H91A 109.70
C913 C912 H91A 109.70
O911 C912 H91B 109.70
C913 C912 H91B 109.70
H91A C912 H91B 108.20
C912 C913 C914 101.7(7)
C912 C913 H91C 111.40
C914 C913 H91C 111.40
C912 C913 H91D 111.40
C914 C913 H91D 111.40
H91C C913 H91D 109.30
C915 C914 C913 101.2(6)
C915 C914 H91E 111.50
C913 C914 H91E 111.50
C915 C914 H91F 111.50
C913 C914 H91F 111.50
H91E C914 H91F 109.30
O911 C915 C914 103.5(7)
O911 C915 H91G 111.10
C914 C915 H91G 111.10
O911 C915 H91H 111.10
C914 C915 H91H 111.10
H91G C915 H91H 109.00
O921 C922 C923 107.9(7)
O921 C922 H92A 110.10
C923 C922 H92A 110.10
O921 C922 H92B 110.10
C923 C922 H92B 110.10
H92A C922 H92B 108.40
C924 C923 C922 110.0(8)
C924 C923 H92C 109.70
C922 C923 H92C 109.70
C924 C923 H92D 109.70
C922 C923 H92D 109.70
H92C C923 H92D 108.20
C923 C924 C925 109.4(8)
C923 C924 H92E 109.80
C925 C924 H92E 109.80
C923 C924 H92F 109.80
C925 C924 H92F 109.80
H92E C924 H92F 108.30
O921 C925 C924 105.0(6)
O921 C925 H92G 110.70
C924 C925 H92G 110.70
O921 C925 H92H 110.70
C924 C925 H92H 110.70
H92G C925 H92H 108.80

loop_
_geom_bond_atom_site_label_1
_geom_bond_atom_site_label_2
_geom_bond_distance
Zr O11 2.027(3)
Zr O22 2.034(3)
Zr O12 2.036(3)
Zr O21 2.038(3)
Zr N24 2.433(4)
Zr N14 2.437(4)
Zr N21 2.438(4)
Zr N11 2.452(4)
O11 O12 1.512(4)
O21 O22 1.504(4)
O911 C915 1.389(10)
O911 C912 1.395(9)
O921 C922 1.408(9)
O921 C925 1.425(9)
N11 C12 1.257(6)
N11 C111 1.459(6)
N14 C13 1.270(6)
N14 C141 1.454(6)
N21 C22 1.261(6)
N21 C211 1.461(5)
N24 C23 1.271(6)
N24 C241 1.459(5)
C12 C13 1.467(7)
C12 H12 0.9500
C13 H13 0.9500
C22 C23 1.478(6)
C22 H22 0.9500
C23 H23 0.9500
C111 C112 1.404(6)
C111 C116 1.406(7)
C112 C113 1.396(7)
C112 C122 1.510(7)
C113 C114 1.384(7)
C113 H113 0.9500
C114 C115 1.375(7)
C114 H114 0.9500
C115 C116 1.396(7)
C115 H115 0.9500
C116 C162 1.520(7)
C121 C122 1.528(7)
C121 H12A 0.9800
C121 H12B 0.9800
C121 H12C 0.9800
C122 C123 1.531(7)
C122 H122 1.0000
C123 H12D 0.9800
C123 H12E 0.9800
C123 H12F 0.9800
C124 C125 1.516(7)
C124 H12G 0.9800
C124 H12H 0.9800
C124 H12I 0.9800
C125 C142 1.517(7)
C125 C126 1.529(8)
C125 H125 1.0000
C126 H12J 0.9800
C126 H12K 0.9800
C126 H12L 0.9800
C141 C142 1.399(7)
C141 C146 1.409(7)
C142 C143 1.399(7)
C143 C144 1.380(8)
C143 H143 0.9500
C144 C145 1.376(9)
C144 H144 0.9500
C145 C146 1.399(7)
C145 H145 0.9500
C146 C165 1.516(8)
C161 C162 1.515(7)
C161 H16A 0.9800
C161 H16B 0.9800
C161 H16C 0.9800
C162 C163 1.535(7)
C162 H162 1.0000
C163 H16D 0.9800
C163 H16E 0.9800
C163 H16F 0.9800
C164 C165 1.521(7)
C164 H16G 0.9800
C164 H16H 0.9800
C164 H16I 0.9800
C165 C166 1.519(8)
C165 H165 1.0000
C166 H16J 0.9800
C166 H16K 0.9800
C166 H16L 0.9800
C211 C212 1.397(7)
C211 C216 1.398(7)
C212 C213 1.404(7)
C212 C222 1.522(7)
C213 C214 1.364(8)
C213 H213 0.9500
C214 C215 1.389(8)
C214 H214 0.9500
C215 C216 1.392(7)
C215 H215 0.9500
C216 C262 1.529(7)
C221 C222 1.523(7)
C221 H22A 0.9800
C221 H22B 0.9800
C221 H22C 0.9800
C222 C223 1.520(8)
C222 H222 1.0000
C223 H22D 0.9800
C223 H22E 0.9800
C223 H22F 0.9800
C224 C225 1.530(7)
C224 H22G 0.9800
C224 H22H 0.9800
C224 H22I 0.9800
C225 C242 1.511(7)
C225 C226 1.536(7)
C225 H225 1.0000
C226 H22J 0.9800
C226 H22K 0.9800
C226 H22L 0.9800
C241 C246 1.397(7)
C241 C242 1.406(7)
C242 C243 1.399(6)
C243 C244 1.363(7)
C243 H243 0.9500
C244 C245 1.381(7)
C244 H244 0.9500
C245 C246 1.394(7)
C245 H245 0.9500
C246 C265 1.522(7)
C261 C262 1.517(7)
C261 H26A 0.9800
C261 H26B 0.9800
C261 H26C 0.9800
C262 C263 1.523(7)
C262 H262 1.0000
C263 H26D 0.9800
C263 H26E 0.9800
C263 H26F 0.9800
C264 C265 1.511(7)
C264 H26G 0.9800
C264 H26H 0.9800
C264 H26I 0.9800
C265 C266 1.522(8)
C265 H265 1.0000
C266 H26J 0.9800
C266 H26K 0.9800
C266 H26L 0.9800
C912 C913 1.456(11)
C912 H91A 0.9900
C912 H91B 0.9900
C913 C914 1.562(11)
C913 H91C 0.9900
C913 H91D 0.9900
C914 C915 1.543(11)
C914 H91E 0.9900
C914 H91F 0.9900
C915 H91G 0.9900
C915 H91H 0.9900
C922 C923 1.411(11)
C922 H92A 0.9900
C922 H92B 0.9900
C923 C924 1.308(11)
C923 H92C 0.9900
C923 H92D 0.9900
C924 C925 1.468(11)
C924 H92E 0.9900
C924 H92F 0.9900
C925 H92G 0.9900
C925 H92H 0.9900

loop_
_geom_torsion_atom_site_label_1
_geom_torsion_atom_site_label_2
_geom_torsion_atom_site_label_3
_geom_torsion_atom_site_label_4
_geom_torsion
O22 Zr O11 O12 -138.5(2)
O21 Zr O11 O12 127.4(3)
N24 Zr O11 O12 162.9(2)
N14 Zr O11 O12 -19.9(2)
N21 Zr O11 O12 93.07(19)
N11 Zr O11 O12 -81.09(19)
O22 Zr O12 O11 126.8(3)
O21 Zr O12 O11 -140.0(2)
N24 Zr O12 O11 -19.6(2)
N14 Zr O12 O11 162.4(2)
N21 Zr O12 O11 -81.08(19)
N11 Zr O12 O11 92.10(19)
O11 Zr O21 O22 126.4(3)
O12 Zr O21 O22 -138.2(2)
N24 Zr O21 O22 90.99(19)
N14 Zr O21 O22 -81.80(19)
N21 Zr O21 O22 161.0(2)
N11 Zr O21 O22 -20.8(2)
O11 Zr O22 O21 -139.6(2)
O12 Zr O22 O21 126.7(3)
N24 Zr O22 O21 -82.09(19)
N14 Zr O22 O21 91.18(19)
N21 Zr O22 O21 -21.3(2)
N11 Zr O22 O21 161.53(19)
O11 Zr N11 C12 122.2(3)
O22 Zr N11 C12 -86.3(3)
O12 Zr N11 C12 78.2(3)
O21 Zr N11 C12 -71.9(4)
N24 Zr N11 C12 -163.2(3)
N14 Zr N11 C12 -3.3(3)
N21 Zr N11 C12 102.1(5)
O11 Zr N11 C111 -50.4(4)
O22 Zr N11 C111 101.1(4)
O12 Zr N11 C111 -94.3(4)
O21 Zr N11 C111 115.5(4)
N24 Zr N11 C111 24.3(4)
N14 Zr N11 C111 -175.8(4)
N21 Zr N11 C111 -70.5(6)
O11 Zr N14 C13 -68.8(4)
O22 Zr N14 C13 81.6(3)
O12 Zr N14 C13 -82.7(3)
O21 Zr N14 C13 125.3(4)
N24 Zr N14 C13 102.7(5)
N21 Zr N14 C13 -161.7(3)
N11 Zr N14 C13 0.3(3)
O11 Zr N14 C141 117.1(4)
O22 Zr N14 C141 -92.6(4)
O12 Zr N14 C141 103.2(4)
O21 Zr N14 C141 -48.9(4)
N24 Zr N14 C141 -71.4(6)
N21 Zr N14 C141 24.2(4)
N11 Zr N14 C141 -173.9(4)
O11 Zr N21 C22 79.7(3)
O22 Zr N21 C22 -70.6(4)
O12 Zr N21 C22 123.5(3)
O21 Zr N21 C22 -85.4(3)
N24 Zr N21 C22 -1.9(3)
N14 Zr N21 C22 -161.7(3)
N11 Zr N21 C22 100.0(5)
O11 Zr N21 C211 -92.7(4)
O22 Zr N21 C211 116.9(4)
O12 Zr N21 C211 -48.9(4)
O21 Zr N21 C211 102.2(4)
N24 Zr N21 C211 -174.4(4)
N14 Zr N21 C211 25.8(4)
N11 Zr N21 C211 -72.5(6)
O11 Zr N24 C23 -85.9(3)
O22 Zr N24 C23 122.5(4)
O12 Zr N24 C23 -72.3(4)
O21 Zr N24 C23 78.8(3)
N14 Zr N24 C23 101.6(5)
N21 Zr N24 C23 -2.0(3)
N11 Zr N24 C23 -163.8(3)
O11 Zr N24 C241 100.9(4)
O22 Zr N24 C241 -50.6(4)
O12 Zr N24 C241 114.6(4)
O21 Zr N24 C241 -94.3(4)
N14 Zr N24 C241 -71.5(6)
N21 Zr N24 C241 -175.1(4)
N11 Zr N24 C241 23.1(4)
C111 N11 C12 C13 179.6(4)
Zr N11 C12 C13 5.9(6)
C141 N14 C13 C12 177.5(4)
Zr N14 C13 C12 2.5(6)
N11 C12 C13 N14 -6.0(7)
C211 N21 C22 C23 178.7(4)
Zr N21 C22 C23 5.2(6)
C241 N24 C23 C22 179.4(4)
Zr N24 C23 C22 5.3(6)
N21 C22 C23 N24 -7.5(7)
C12 N11 C111 C112 101.5(5)
Zr N11 C111 C112 -86.0(5)
C12 N11 C111 C116 -76.1(5)
Zr N11 C111 C116 96.4(4)
C116 C111 C112 C113 0.2(7)
N11 C111 C112 C113 -177.3(4)
C116 C111 C112 C122 178.5(4)
N11 C111 C112 C122 0.9(6)
C111 C112 C113 C114 0.4(7)
C122 C112 C113 C114 -177.9(4)
C112 C113 C114 C115 -0.7(8)
C113 C114 C115 C116 0.4(8)
C114 C115 C116 C111 0.2(7)
C114 C115 C116 C162 -177.5(5)
C112 C111 C116 C115 -0.5(7)
N11 C111 C116 C115 177.0(4)
C112 C111 C116 C162 177.0(4)
N11 C111 C116 C162 -5.5(7)
C113 C112 C122 C121 -27.5(6)
C111 C112 C122 C121 154.3(4)
C113 C112 C122 C123 96.0(5)
C111 C112 C122 C123 -82.1(6)
C13 N14 C141 C142 -84.3(6)
Zr N14 C141 C142 89.8(5)
C13 N14 C141 C146 94.3(5)
Zr N14 C141 C146 -91.6(5)
C146 C141 C142 C143 -2.2(7)
N14 C141 C142 C143 176.4(4)
C146 C141 C142 C125 -179.9(5)
N14 C141 C142 C125 -1.4(7)
C124 C125 C142 C141 -134.9(5)
C126 C125 C142 C141 100.3(6)
C124 C125 C142 C143 47.5(7)
C126 C125 C142 C143 -77.3(6)
C141 C142 C143 C144 1.0(8)
C125 C142 C143 C144 178.8(5)
C142 C143 C144 C145 0.4(9)
C143 C144 C145 C146 -0.9(9)
C144 C145 C146 C141 -0.2(8)
C144 C145 C146 C165 -175.7(5)
C142 C141 C146 C145 1.8(7)
N14 C141 C146 C145 -176.8(4)
C142 C141 C146 C165 177.2(5)
N14 C141 C146 C165 -1.3(7)
C115 C116 C162 C161 63.3(6)
C111 C116 C162 C161 -114.2(5)
C115 C116 C162 C163 -61.0(6)
C111 C116 C162 C163 121.6(5)
C145 C146 C165 C166 78.7(7)
C141 C146 C165 C166 -96.6(6)
C145 C146 C165 C164 -45.4(7)
C141 C146 C165 C164 139.3(5)
C22 N21 C211 C212 -80.1(5)
Zr N21 C211 C212 92.4(5)
C22 N21 C211 C216 99.0(5)
Zr N21 C211 C216 -88.5(5)
C216 C211 C212 C213 -1.1(7)
N21 C211 C212 C213 178.0(4)
C216 C211 C212 C222 179.8(4)
N21 C211 C212 C222 -1.1(7)
C211 C212 C213 C214 0.0(7)
C222 C212 C213 C214 179.1(5)
C212 C213 C214 C215 1.3(8)
C213 C214 C215 C216 -1.5(8)
C214 C215 C216 C211 0.4(7)
C214 C215 C216 C262 -176.2(4)
C212 C211 C216 C215 0.9(7)
N21 C211 C216 C215 -178.2(4)
C212 C211 C216 C262 177.5(4)
N21 C211 C216 C262 -1.6(6)
C211 C212 C222 C223 112.1(6)
C213 C212 C222 C223 -67.0(6)
C211 C212 C222 C221 -123.3(5)
C213 C212 C222 C221 57.7(6)
C23 N24 C241 C246 95.6(5)
Zr N24 C241 C246 -91.2(5)
C23 N24 C241 C242 -84.2(5)
Zr N24 C241 C242 89.0(5)
C246 C241 C242 C243 -2.0(7)
N24 C241 C242 C243 177.9(4)
C246 C241 C242 C225 179.2(4)
N24 C241 C242 C225 -1.0(6)
C224 C225 C242 C243 54.3(6)
C226 C225 C242 C243 -69.8(6)
C224 C225 C242 C241 -126.9(5)
C226 C225 C242 C241 108.9(5)
C241 C242 C243 C244 0.0(7)
C225 C242 C243 C244 178.9(5)
C242 C243 C244 C245 1.4(8)
C243 C244 C245 C246 -1.0(8)
C244 C245 C246 C241 -0.8(7)
C244 C245 C246 C265 -178.4(5)
C242 C241 C246 C245 2.3(7)
N24 C241 C246 C245 -177.5(4)
C242 C241 C246 C265 180.0(4)
N24 C241 C246 C265 0.1(7)
C215 C216 C262 C261 -33.9(7)
C211 C216 C262 C261 149.6(5)
C215 C216 C262 C263 89.9(6)
C211 C216 C262 C263 -86.6(6)
C245 C246 C265 C264 -43.5(7)
C241 C246 C265 C264 139.0(5)
C245 C246 C265 C266 80.8(6)
C241 C246 C265 C266 -96.7(6)
C915 O911 C912 C913 43.0(11)
O911 C912 C913 C914 -20.0(11)
C912 C913 C914 C915 -8.1(9)
C912 O911 C915 C914 -46.4(9)
C913 C914 C915 O911 33.4(9)
C925 O921 C922 C923 7.6(11)
O921 C922 C923 C924 -3.9(15)
C922 C923 C924 C925 -1.4(17)
C922 O921 C925 C924 -8.2(11)
C923 C924 C925 O921 6.1(15)
